data_7211088
loop_
_publ_author_name
'Gao, Yanfei'
'Cao, Jianwei'
'Song, Ye'
'Zhang, Guonan'
'Wang, Yanqin'
'Liu, Zhiliang'

_publ_section_title
;
 Structure control and crystal-to-crystal transformation for two series of
 lanthanide--organic coordination polymers
;
_journal_issue 42
_journal_name_full CrystEngComm
_journal_page_first 8522
_journal_paper_doi 10.1039/c3ce41207e
_journal_volume 15
_journal_year 2013
_chemical_formula_sum 'C28 H21 Ho O12'
_chemical_formula_weight 714.38
_chemical_name_systematic
; 
 ? 
;
_space_group_IT_number 2
_symmetry_cell_setting triclinic
_symmetry_space_group_name_Hall '-P 1'
_symmetry_space_group_name_H-M 'P -1'
_atom_sites_solution_hydrogens geom
_atom_sites_solution_primary direct
_atom_sites_solution_secondary difmap
_audit_creation_method SHELXL-97
_cell_angle_alpha 74.649(7)
_cell_angle_beta 72.626(7)
_cell_angle_gamma 71.873(6)
_cell_formula_units_Z 2
_cell_length_a 9.7886(7)
_cell_length_b 11.5573(8)
_cell_length_c 12.5972(12)
_cell_measurement_reflns_used 2903
_cell_measurement_temperature 293(2)
_cell_measurement_theta_max 28.4486
_cell_measurement_theta_min 2.5256
_cell_volume 1269.19(19)
_computing_structure_refinement 'SHELXL-97 (Sheldrick, 1997)'
_computing_structure_solution 'SHELXS-97 (Sheldrick, 1990)'
_diffrn_ambient_temperature 293(2)
_diffrn_measured_fraction_theta_full 0.999
_diffrn_measured_fraction_theta_max 0.999
_diffrn_measurement_device_type 'Xcalibur, Eos, Gemini'
_diffrn_radiation_monochromator graphite
_diffrn_radiation_source 'Enhance (Mo) X-ray Source'
_diffrn_radiation_type MoK\a
_diffrn_radiation_wavelength 0.71073
_diffrn_reflns_av_R_equivalents 0.0389
_diffrn_reflns_av_sigmaI/netI 0.0679
_diffrn_reflns_limit_h_max 11
_diffrn_reflns_limit_h_min -11
_diffrn_reflns_limit_k_max 13
_diffrn_reflns_limit_k_min -13
_diffrn_reflns_limit_l_max 14
_diffrn_reflns_limit_l_min -14
_diffrn_reflns_number 7764
_diffrn_reflns_theta_full 25.02
_diffrn_reflns_theta_max 25.02
_diffrn_reflns_theta_min 2.53
_exptl_absorpt_coefficient_mu 3.187
_exptl_absorpt_correction_T_max 0.9390
_exptl_absorpt_correction_T_min 0.9104
_exptl_absorpt_correction_type multi-scan
_exptl_absorpt_process_details SADABS
_exptl_crystal_colour orange
_exptl_crystal_density_diffrn 1.869
_exptl_crystal_density_method 'not measured'
_exptl_crystal_F_000 704
_exptl_crystal_size_max 0.03
_exptl_crystal_size_mid 0.03
_exptl_crystal_size_min 0.02
_refine_diff_density_max 0.841
_refine_diff_density_min -0.643
_refine_diff_density_rms 0.126
_refine_ls_extinction_method none
_refine_ls_goodness_of_fit_ref 1.077
_refine_ls_hydrogen_treatment constr
_refine_ls_matrix_type full
_refine_ls_number_parameters 371
_refine_ls_number_reflns 4476
_refine_ls_number_restraints 0
_refine_ls_restrained_S_all 1.077
_refine_ls_R_factor_all 0.0443
_refine_ls_R_factor_gt 0.0360
_refine_ls_shift/su_max 0.001
_refine_ls_shift/su_mean 0.000
_refine_ls_structure_factor_coef Fsqd
_refine_ls_weighting_details 'calc w=1/[\s^2^(Fo^2^)+(0.0156P)^2^+0.0000P] where P=(Fo^2^+2Fc^2^)/3'
_refine_ls_weighting_scheme calc
_refine_ls_wR_factor_gt 0.0628
_refine_ls_wR_factor_ref 0.0693
_reflns_number_gt 3969
_reflns_number_total 4476
_reflns_threshold_expression >2sigma(I)
_cod_data_source_file c3ce41207e.txt
_cod_data_source_block exp_1355
_cod_original_cell_volume 1269.20(17)
_cod_original_sg_symbol_H-M P-1
_cod_database_code 7211088

loop_
_symmetry_equiv_pos_as_xyz
'x, y, z'
'-x, -y, -z'

loop_
_atom_site_label
_atom_site_type_symbol
_atom_site_fract_x
_atom_site_fract_y
_atom_site_fract_z
_atom_site_U_iso_or_equiv
_atom_site_adp_type
_atom_site_occupancy
_atom_site_symmetry_multiplicity
_atom_site_calc_flag
_atom_site_refinement_flags
Ho1 Ho 1.28094(2) 0.45773(2) 0.05271(2) 0.02314(9) Uani 1 1 d .
O1 O 1.0612(4) 0.5359(3) 0.1821(3) 0.0376(10) Uani 1 1 d .
O2 O 1.1405(3) 0.3341(3) 0.2174(3) 0.0288(9) Uani 1 1 d .
O3 O 0.7701(4) 0.5993(4) 0.2925(4) 0.0501(12) Uani 1 1 d .
O4 O 0.4265(5) 1.1609(4) 0.3273(4) 0.0644(15) Uani 1 1 d .
O5 O 0.2715(4) 1.0964(3) 0.2717(4) 0.0458(11) Uani 1 1 d .
H5 H 0.2285 1.1702 0.2630 0.069 Uiso 1 1 calc R
O6 O 1.3851(4) 0.6112(3) 0.0443(3) 0.0380(10) Uani 1 1 d .
O7 O 1.5460(4) 0.7248(3) -0.0217(3) 0.0389(10) Uani 1 1 d .
O8 O 0.9997(4) 1.1515(3) 0.1319(3) 0.0437(11) Uani 1 1 d .
O9 O 0.8653(4) 1.3726(3) 0.0508(3) 0.0322(9) Uani 1 1 d .
O10 O 0.6511(3) 1.4604(3) 0.1504(3) 0.0261(8) Uani 1 1 d .
O11 O 1.3863(3) 0.4062(3) 0.2119(3) 0.0316(9) Uani 1 1 d .
H11A H 1.4784 0.4014 0.1891 0.047 Uiso 1 1 d R
H11C H 1.3730 0.3366 0.2509 0.047 Uiso 1 1 d R
O12 O 1.1568(3) 0.3631(3) -0.0240(3) 0.0303(9) Uani 1 1 d .
H12A H 1.2038 0.3563 -0.0916 0.045 Uiso 1 1 d R
H12C H 1.0695 0.4080 -0.0238 0.045 Uiso 1 1 d R
C1 C 1.0544(5) 0.4335(5) 0.2476(4) 0.0246(12) Uani 1 1 d .
C2 C 0.9519(5) 0.4304(5) 0.3620(5) 0.0270(12) Uani 1 1 d .
C3 C 0.9925(6) 0.3387(5) 0.4511(5) 0.0399(15) Uani 1 1 d .
H3 H 1.0794 0.2768 0.4371 0.048 Uiso 1 1 calc R
C4 C 0.9067(7) 0.3371(6) 0.5599(5) 0.0505(17) Uani 1 1 d .
H4 H 0.9373 0.2764 0.6192 0.061 Uiso 1 1 calc R
C5 C 0.7757(7) 0.4258(6) 0.5804(5) 0.0508(18) Uani 1 1 d .
H5A H 0.7179 0.4253 0.6540 0.061 Uiso 1 1 calc R
C6 C 0.7299(6) 0.5145(6) 0.4938(5) 0.0463(17) Uani 1 1 d .
H6 H 0.6395 0.5725 0.5083 0.056 Uiso 1 1 calc R
C7 C 0.8166(6) 0.5190(5) 0.3849(5) 0.0362(14) Uani 1 1 d .
C8 C 0.6748(6) 0.7154(5) 0.3036(5) 0.0404(15) Uani 1 1 d .
C9 C 0.7054(6) 0.7968(6) 0.3514(6) 0.0533(19) Uani 1 1 d .
H9 H 0.7864 0.7723 0.3836 0.064 Uiso 1 1 calc R
C10 C 0.6132(6) 0.9150(5) 0.3503(6) 0.0496(17) Uani 1 1 d .
H10 H 0.6331 0.9712 0.3810 0.060 Uiso 1 1 calc R
C11 C 0.4911(6) 0.9505(5) 0.3036(5) 0.0329(14) Uani 1 1 d .
C12 C 0.4623(6) 0.8676(5) 0.2569(5) 0.0351(14) Uani 1 1 d .
H12 H 0.3802 0.8912 0.2260 0.042 Uiso 1 1 calc R
C13 C 0.5555(6) 0.7491(5) 0.2559(5) 0.0377(14) Uani 1 1 d .
H13 H 0.5373 0.6935 0.2235 0.045 Uiso 1 1 calc R
C14 C 0.3951(7) 1.0801(5) 0.3031(5) 0.0400(15) Uani 1 1 d .
C15 C 1.4150(6) 0.7142(5) 0.0198(4) 0.0265(12) Uani 1 1 d .
C16 C 1.2983(5) 0.8283(4) 0.0442(4) 0.0234(12) Uani 1 1 d .
C17 C 1.3332(5) 0.9419(4) 0.0091(5) 0.0292(13) Uani 1 1 d .
H17 H 1.4266 0.9467 -0.0358 0.035 Uiso 1 1 calc R
C18 C 1.2318(6) 1.0480(5) 0.0397(5) 0.0352(14) Uani 1 1 d .
H18 H 1.2559 1.1240 0.0154 0.042 Uiso 1 1 calc R
C19 C 1.0938(6) 1.0396(5) 0.1069(5) 0.0309(13) Uani 1 1 d .
C20 C 1.0524(6) 0.9295(5) 0.1357(5) 0.0353(14) Uani 1 1 d .
H20 H 0.9562 0.9264 0.1747 0.042 Uiso 1 1 calc R
C21 C 1.1562(5) 0.8241(5) 0.1054(5) 0.0321(13) Uani 1 1 d .
H21 H 1.1301 0.7489 0.1266 0.038 Uiso 1 1 calc R
C22 C 0.9056(5) 1.1614(4) 0.2364(5) 0.0274(12) Uani 1 1 d .
C23 C 0.9235(6) 1.0748(5) 0.3345(5) 0.0368(14) Uani 1 1 d .
H23 H 1.0017 1.0042 0.3312 0.044 Uiso 1 1 calc R
C24 C 0.8264(6) 1.0929(5) 0.4365(5) 0.0390(15) Uani 1 1 d .
H24 H 0.8383 1.0336 0.5016 0.047 Uiso 1 1 calc R
C25 C 0.7114(6) 1.1982(6) 0.4431(5) 0.0454(16) Uani 1 1 d .
H25 H 0.6455 1.2098 0.5122 0.054 Uiso 1 1 calc R
C26 C 0.6946(5) 1.2861(5) 0.3470(5) 0.0301(13) Uani 1 1 d .
H26 H 0.6181 1.3578 0.3522 0.036 Uiso 1 1 calc R
C27 C 0.7898(5) 1.2702(4) 0.2422(4) 0.0233(12) Uani 1 1 d .
C28 C 0.7685(5) 1.3713(4) 0.1431(5) 0.0250(12) Uani 1 1 d .

loop_
_atom_site_aniso_label
_atom_site_aniso_U_11
_atom_site_aniso_U_22
_atom_site_aniso_U_33
_atom_site_aniso_U_23
_atom_site_aniso_U_13
_atom_site_aniso_U_12
Ho1 0.02128(14) 0.01535(13) 0.02826(16) -0.00471(11) -0.00400(11) 0.00035(10)
O1 0.038(2) 0.023(2) 0.035(2) -0.0007(19) -0.0016(19) 0.0051(18)
O2 0.0253(19) 0.0227(19) 0.034(2) -0.0091(17) -0.0031(18) -0.0002(16)
O3 0.045(2) 0.046(3) 0.042(3) -0.018(2) -0.012(2) 0.023(2)
O4 0.089(3) 0.026(2) 0.096(4) -0.005(3) -0.056(3) -0.012(2)
O5 0.039(2) 0.027(2) 0.072(3) -0.009(2) -0.021(2) -0.0024(19)
O6 0.053(2) 0.0139(19) 0.051(3) -0.0076(18) -0.025(2) -0.0010(18)
O7 0.022(2) 0.033(2) 0.056(3) -0.019(2) -0.007(2) 0.0068(17)
O8 0.047(2) 0.025(2) 0.032(2) -0.0021(18) 0.002(2) 0.0163(18)
O9 0.0262(19) 0.028(2) 0.028(2) 0.0018(18) -0.0039(18) 0.0049(16)
O10 0.0206(18) 0.0200(19) 0.033(2) -0.0084(17) -0.0009(17) -0.0015(15)
O11 0.0263(19) 0.032(2) 0.035(2) -0.0037(18) -0.0046(18) -0.0100(16)
O12 0.0189(18) 0.027(2) 0.041(2) -0.0115(18) -0.0033(17) 0.0002(15)
C1 0.019(3) 0.023(3) 0.029(3) -0.008(3) -0.007(2) 0.002(2)
C2 0.024(3) 0.028(3) 0.026(3) -0.004(3) -0.002(2) -0.008(2)
C3 0.038(3) 0.032(3) 0.041(4) -0.003(3) -0.007(3) -0.001(3)
C4 0.059(4) 0.051(4) 0.031(4) 0.000(3) -0.008(3) -0.009(4)
C5 0.066(5) 0.057(4) 0.023(3) -0.010(3) 0.010(3) -0.024(4)
C6 0.040(4) 0.045(4) 0.043(4) -0.018(3) 0.003(3) -0.001(3)
C7 0.034(3) 0.037(3) 0.035(4) -0.012(3) -0.005(3) -0.002(3)
C8 0.028(3) 0.040(4) 0.038(4) -0.007(3) -0.001(3) 0.005(3)
C9 0.031(3) 0.051(4) 0.073(5) -0.009(4) -0.025(4) 0.005(3)
C10 0.047(4) 0.041(4) 0.068(5) -0.009(4) -0.020(4) -0.015(3)
C11 0.028(3) 0.034(3) 0.033(3) -0.002(3) -0.007(3) -0.007(3)
C12 0.035(3) 0.033(3) 0.030(3) -0.002(3) -0.013(3) 0.002(3)
C13 0.036(3) 0.039(3) 0.036(4) -0.009(3) -0.015(3) 0.002(3)
C14 0.047(4) 0.029(3) 0.037(4) 0.004(3) -0.012(3) -0.006(3)
C15 0.032(3) 0.022(3) 0.025(3) -0.010(2) -0.014(3) 0.006(2)
C16 0.025(3) 0.016(3) 0.027(3) -0.003(2) -0.006(2) -0.003(2)
C17 0.025(3) 0.022(3) 0.035(3) -0.009(3) -0.002(3) 0.000(2)
C18 0.042(3) 0.018(3) 0.041(4) -0.009(3) -0.004(3) -0.003(3)
C19 0.032(3) 0.017(3) 0.034(3) -0.009(3) -0.007(3) 0.011(2)
C20 0.025(3) 0.031(3) 0.042(4) -0.012(3) 0.005(3) -0.004(3)
C21 0.031(3) 0.023(3) 0.040(4) -0.007(3) -0.008(3) -0.004(2)
C22 0.029(3) 0.019(3) 0.031(3) -0.009(2) -0.002(3) -0.002(2)
C23 0.034(3) 0.030(3) 0.036(4) -0.001(3) -0.009(3) 0.002(3)
C24 0.048(4) 0.036(3) 0.031(4) 0.005(3) -0.010(3) -0.016(3)
C25 0.040(4) 0.055(4) 0.031(4) -0.006(3) 0.012(3) -0.018(3)
C26 0.025(3) 0.031(3) 0.030(3) -0.009(3) -0.005(3) 0.000(2)
C27 0.022(3) 0.024(3) 0.023(3) -0.002(2) -0.004(2) -0.007(2)
C28 0.023(3) 0.021(3) 0.029(3) -0.009(2) 0.000(3) -0.005(2)

loop_
_atom_type_symbol
_atom_type_description
_atom_type_scat_dispersion_real
_atom_type_scat_dispersion_imag
_atom_type_scat_source
C C 0.0033 0.0016 'International Tables Vol C Tables 4.2.6.8 and 6.1.1.4'
H H 0.0000 0.0000 'International Tables Vol C Tables 4.2.6.8 and 6.1.1.4'
O O 0.0106 0.0060 'International Tables Vol C Tables 4.2.6.8 and 6.1.1.4'
Ho Ho -0.2175 4.6783 'International Tables Vol C Tables 4.2.6.8 and 6.1.1.4'

loop_
_geom_angle_atom_site_label_1
_geom_angle_atom_site_label_2
_geom_angle_atom_site_label_3
_geom_angle
_geom_angle_site_symmetry_1
_geom_angle_site_symmetry_3
O6 Ho1 O7 112.56(13) . 2_865
O6 Ho1 O1 93.84(14) . .
O7 Ho1 O1 141.09(13) 2_865 .
O6 Ho1 O9 79.61(12) . 2_775
O7 Ho1 O9 138.00(14) 2_865 2_775
O1 Ho1 O9 72.45(12) . 2_775
O6 Ho1 O11 71.67(12) . .
O7 Ho1 O11 78.77(13) 2_865 .
O1 Ho1 O11 83.48(12) . .
O9 Ho1 O11 140.95(12) 2_775 .
O6 Ho1 O12 151.74(13) . .
O7 Ho1 O12 77.87(12) 2_865 .
O1 Ho1 O12 92.36(13) . .
O9 Ho1 O12 76.07(12) 2_775 .
O11 Ho1 O12 136.49(12) . .
O6 Ho1 O10 76.82(13) . 2_775
O7 Ho1 O10 88.48(12) 2_865 2_775
O1 Ho1 O10 126.42(11) . 2_775
O9 Ho1 O10 53.99(11) 2_775 2_775
O11 Ho1 O10 137.86(11) . 2_775
O12 Ho1 O10 77.33(11) . 2_775
O6 Ho1 O2 130.61(13) . .
O7 Ho1 O2 87.75(12) 2_865 .
O1 Ho1 O2 53.48(11) . .
O9 Ho1 O2 115.37(11) 2_775 .
O11 Ho1 O2 68.98(11) . .
O12 Ho1 O2 73.91(12) . .
O10 Ho1 O2 151.15(11) 2_775 .
O6 Ho1 C28 74.58(14) . 2_775
O7 Ho1 C28 114.78(14) 2_865 2_775
O1 Ho1 C28 99.10(13) . 2_775
O9 Ho1 C28 26.80(12) 2_775 2_775
O11 Ho1 C28 146.25(13) . 2_775
O12 Ho1 C28 77.22(13) . 2_775
O10 Ho1 C28 27.35(12) 2_775 2_775
O2 Ho1 C28 138.34(12) . 2_775
C1 O1 Ho1 96.1(3) . .
C1 O2 Ho1 90.0(3) . .
C7 O3 C8 120.6(5) . .
C14 O5 H5 109.5 . .
C15 O6 Ho1 161.7(3) . .
C15 O7 Ho1 114.5(3) . 2_865
C22 O8 C19 122.4(4) . .
C28 O9 Ho1 95.4(3) . 2_775
C28 O10 Ho1 91.3(3) . 2_775
Ho1 O11 H11A 109.3 . .
Ho1 O11 H11C 109.2 . .
H11A O11 H11C 109.5 . .
Ho1 O12 H12A 109.1 . .
Ho1 O12 H12C 109.4 . .
H12A O12 H12C 109.5 . .
O1 C1 O2 119.5(5) . .
O1 C1 C2 119.8(4) . .
O2 C1 C2 120.6(5) . .
C3 C2 C7 118.0(5) . .
C3 C2 C1 119.1(5) . .
C7 C2 C1 122.9(5) . .
C4 C3 C2 121.3(5) . .
C4 C3 H3 119.3 . .
C2 C3 H3 119.3 . .
C5 C4 C3 119.6(6) . .
C5 C4 H4 120.2 . .
C3 C4 H4 120.2 . .
C6 C5 C4 120.5(6) . .
C6 C5 H5A 119.8 . .
C4 C5 H5A 119.8 . .
C5 C6 C7 120.5(5) . .
C5 C6 H6 119.8 . .
C7 C6 H6 119.8 . .
O3 C7 C6 122.9(5) . .
O3 C7 C2 116.6(5) . .
C6 C7 C2 120.1(6) . .
C13 C8 C9 121.8(5) . .
C13 C8 O3 116.4(6) . .
C9 C8 O3 121.7(5) . .
C10 C9 C8 118.7(6) . .
C10 C9 H9 120.6 . .
C8 C9 H9 120.6 . .
C9 C10 C11 120.4(6) . .
C9 C10 H10 119.8 . .
C11 C10 H10 119.8 . .
C12 C11 C10 119.9(5) . .
C12 C11 C14 121.5(5) . .
C10 C11 C14 118.6(5) . .
C11 C12 C13 120.3(5) . .
C11 C12 H12 119.9 . .
C13 C12 H12 119.9 . .
C8 C13 C12 119.0(6) . .
C8 C13 H13 120.5 . .
C12 C13 H13 120.5 . .
O4 C14 O5 123.5(5) . .
O4 C14 C11 124.1(6) . .
O5 C14 C11 112.4(5) . .
O6 C15 O7 121.7(5) . .
O6 C15 C16 121.1(5) . .
O7 C15 C16 117.2(5) . .
C21 C16 C17 118.6(5) . .
C21 C16 C15 121.8(5) . .
C17 C16 C15 119.5(5) . .
C18 C17 C16 121.1(5) . .
C18 C17 H17 119.5 . .
C16 C17 H17 119.5 . .
C17 C18 C19 118.9(5) . .
C17 C18 H18 120.5 . .
C19 C18 H18 120.5 . .
C20 C19 C18 121.0(5) . .
C20 C19 O8 124.2(5) . .
C18 C19 O8 114.5(5) . .
C19 C20 C21 118.9(5) . .
C19 C20 H20 120.6 . .
C21 C20 H20 120.6 . .
C20 C21 C16 121.1(5) . .
C20 C21 H21 119.4 . .
C16 C21 H21 119.4 . .
O8 C22 C23 123.9(5) . .
O8 C22 C27 116.4(5) . .
C23 C22 C27 119.6(5) . .
C24 C23 C22 120.4(5) . .
C24 C23 H23 119.8 . .
C22 C23 H23 119.8 . .
C23 C24 C25 120.4(5) . .
C23 C24 H24 119.8 . .
C25 C24 H24 119.8 . .
C26 C25 C24 119.7(6) . .
C26 C25 H25 120.1 . .
C24 C25 H25 120.1 . .
C25 C26 C27 121.3(5) . .
C25 C26 H26 119.3 . .
C27 C26 H26 119.3 . .
C26 C27 C22 118.4(5) . .
C26 C27 C28 118.3(4) . .
C22 C27 C28 123.2(5) . .
O9 C28 O10 118.6(5) . .
O9 C28 C27 121.2(4) . .
O10 C28 C27 120.1(5) . .
O9 C28 Ho1 57.8(3) . 2_775
O10 C28 Ho1 61.3(3) . 2_775
C27 C28 Ho1 173.4(4) . 2_775

loop_
_geom_bond_atom_site_label_1
_geom_bond_atom_site_label_2
_geom_bond_distance
_geom_bond_site_symmetry_2
Ho1 O6 2.271(4) .
Ho1 O7 2.300(3) 2_865
Ho1 O1 2.361(3) .
Ho1 O9 2.368(3) 2_775
Ho1 O11 2.379(3) .
Ho1 O12 2.387(3) .
Ho1 O10 2.445(4) 2_775
Ho1 O2 2.487(3) .
Ho1 C28 2.785(5) 2_775
O1 C1 1.260(6) .
O2 C1 1.269(5) .
O3 C7 1.379(6) .
O3 C8 1.390(6) .
O4 C14 1.202(7) .
O5 C14 1.327(6) .
O5 H5 0.8200 .
O6 C15 1.251(6) .
O7 C15 1.264(6) .
O7 Ho1 2.300(3) 2_865
O8 C22 1.372(6) .
O8 C19 1.386(5) .
O9 C28 1.261(6) .
O9 Ho1 2.368(3) 2_775
O10 C28 1.280(5) .
O10 Ho1 2.445(4) 2_775
O11 H11A 0.8499 .
O11 H11C 0.8500 .
O12 H12A 0.8500 .
O12 H12C 0.8499 .
C1 C2 1.488(7) .
C2 C3 1.385(7) .
C2 C7 1.403(7) .
C3 C4 1.376(8) .
C3 H3 0.9300 .
C4 C5 1.373(8) .
C4 H4 0.9300 .
C5 C6 1.362(8) .
C5 H5A 0.9300 .
C6 C7 1.379(8) .
C6 H6 0.9300 .
C8 C13 1.374(7) .
C8 C9 1.386(8) .
C9 C10 1.383(8) .
C9 H9 0.9300 .
C10 C11 1.389(7) .
C10 H10 0.9300 .
C11 C12 1.381(7) .
C11 C14 1.500(7) .
C12 C13 1.391(7) .
C12 H12 0.9300 .
C13 H13 0.9300 .
C15 C16 1.486(6) .
C16 C21 1.384(7) .
C16 C17 1.385(7) .
C17 C18 1.379(6) .
C17 H17 0.9300 .
C18 C19 1.380(7) .
C18 H18 0.9300 .
C19 C20 1.380(7) .
C20 C21 1.381(7) .
C20 H20 0.9300 .
C21 H21 0.9300 .
C22 C23 1.387(7) .
C22 C27 1.408(6) .
C23 C24 1.374(8) .
C23 H23 0.9300 .
C24 C25 1.379(7) .
C24 H24 0.9300 .
C25 C26 1.374(8) .
C25 H25 0.9300 .
C26 C27 1.390(7) .
C26 H26 0.9300 .
C27 C28 1.484(7) .
C28 Ho1 2.785(5) 2_775

loop_
_geom_torsion_atom_site_label_1
_geom_torsion_atom_site_label_2
_geom_torsion_atom_site_label_3
_geom_torsion_atom_site_label_4
_geom_torsion
_geom_torsion_site_symmetry_1
_geom_torsion_site_symmetry_4
O6 Ho1 O1 C1 -134.0(3) . .
O7 Ho1 O1 C1 0.1(4) 2_865 .
O9 Ho1 O1 C1 148.2(3) 2_775 .
O11 Ho1 O1 C1 -63.0(3) . .
O12 Ho1 O1 C1 73.6(3) . .
O10 Ho1 O1 C1 149.5(3) 2_775 .
O2 Ho1 O1 C1 5.6(3) . .
C28 Ho1 O1 C1 151.0(3) 2_775 .
O6 Ho1 O2 C1 52.8(3) . .
O7 Ho1 O2 C1 170.9(3) 2_865 .
O1 Ho1 O2 C1 -5.6(3) . .
O9 Ho1 O2 C1 -45.5(3) 2_775 .
O11 Ho1 O2 C1 92.1(3) . .
O12 Ho1 O2 C1 -111.0(3) . .
O10 Ho1 O2 C1 -106.3(3) 2_775 .
C28 Ho1 O2 C1 -63.1(4) 2_775 .
O7 Ho1 O6 C15 131.5(12) 2_865 .
O1 Ho1 O6 C15 -77.7(12) . .
O9 Ho1 O6 C15 -6.4(12) 2_775 .
O11 Ho1 O6 C15 -159.6(12) . .
O12 Ho1 O6 C15 24.5(14) . .
O10 Ho1 O6 C15 48.8(12) 2_775 .
O2 Ho1 O6 C15 -121.0(12) . .
C28 Ho1 O6 C15 20.7(12) 2_775 .
Ho1 O1 C1 O2 -10.2(5) . .
Ho1 O1 C1 C2 166.4(4) . .
Ho1 O2 C1 O1 9.7(5) . .
Ho1 O2 C1 C2 -166.9(4) . .
O1 C1 C2 C3 -146.5(5) . .
O2 C1 C2 C3 30.1(8) . .
O1 C1 C2 C7 31.6(8) . .
O2 C1 C2 C7 -151.8(5) . .
C7 C2 C3 C4 -3.0(9) . .
C1 C2 C3 C4 175.2(6) . .
C2 C3 C4 C5 2.2(10) . .
C3 C4 C5 C6 0.4(10) . .
C4 C5 C6 C7 -2.1(11) . .
C8 O3 C7 C6 32.2(9) . .
C8 O3 C7 C2 -154.9(5) . .
C5 C6 C7 O3 173.9(6) . .
C5 C6 C7 C2 1.2(10) . .
C3 C2 C7 O3 -171.9(5) . .
C1 C2 C7 O3 10.0(8) . .
C3 C2 C7 C6 1.3(9) . .
C1 C2 C7 C6 -176.8(5) . .
C7 O3 C8 C13 -132.6(6) . .
C7 O3 C8 C9 52.7(8) . .
C13 C8 C9 C10 -0.3(10) . .
O3 C8 C9 C10 174.1(6) . .
C8 C9 C10 C11 1.0(10) . .
C9 C10 C11 C12 -0.7(10) . .
C9 C10 C11 C14 -179.3(6) . .
C10 C11 C12 C13 -0.3(9) . .
C14 C11 C12 C13 178.3(5) . .
C9 C8 C13 C12 -0.7(9) . .
O3 C8 C13 C12 -175.3(5) . .
C11 C12 C13 C8 1.0(9) . .
C12 C11 C14 O4 -168.8(6) . .
C10 C11 C14 O4 9.8(10) . .
C12 C11 C14 O5 10.6(8) . .
C10 C11 C14 O5 -170.8(5) . .
Ho1 O6 C15 O7 -125.8(10) . .
Ho1 O6 C15 C16 57.5(14) . .
Ho1 O7 C15 O6 1.9(6) 2_865 .
Ho1 O7 C15 C16 178.7(3) 2_865 .
O6 C15 C16 C21 7.0(8) . .
O7 C15 C16 C21 -169.8(5) . .
O6 C15 C16 C17 -175.7(5) . .
O7 C15 C16 C17 7.5(7) . .
C21 C16 C17 C18 3.7(8) . .
C15 C16 C17 C18 -173.6(5) . .
C16 C17 C18 C19 0.4(9) . .
C17 C18 C19 C20 -5.5(9) . .
C17 C18 C19 O8 -179.4(5) . .
C22 O8 C19 C20 45.1(8) . .
C22 O8 C19 C18 -141.2(5) . .
C18 C19 C20 C21 6.3(9) . .
O8 C19 C20 C21 179.6(5) . .
C19 C20 C21 C16 -2.1(9) . .
C17 C16 C21 C20 -2.8(8) . .
C15 C16 C21 C20 174.5(5) . .
C19 O8 C22 C23 20.0(9) . .
C19 O8 C22 C27 -163.5(5) . .
O8 C22 C23 C24 178.4(5) . .
C27 C22 C23 C24 2.0(9) . .
C22 C23 C24 C25 -1.1(9) . .
C23 C24 C25 C26 -0.5(9) . .
C24 C25 C26 C27 1.3(9) . .
C25 C26 C27 C22 -0.4(8) . .
C25 C26 C27 C28 -177.6(5) . .
O8 C22 C27 C26 -177.9(5) . .
C23 C22 C27 C26 -1.2(8) . .
O8 C22 C27 C28 -0.9(8) . .
C23 C22 C27 C28 175.8(5) . .
Ho1 O9 C28 O10 -8.6(5) 2_775 .
Ho1 O9 C28 C27 172.3(4) 2_775 .
Ho1 O10 C28 O9 8.3(5) 2_775 .
Ho1 O10 C28 C27 -172.6(4) 2_775 .
C26 C27 C28 O9 167.4(5) . .
C22 C27 C28 O9 -9.6(8) . .
C26 C27 C28 O10 -11.7(7) . .
C22 C27 C28 O10 171.2(5) . .
C26 C27 C28 Ho1 -113(3) . 2_775
C22 C27 C28 Ho1 70(3) . 2_775
